data_4305491
loop_
_publ_author_name
'Jie-Sheng Huang'
'Guang-Ao Yu'
'Jin Xie'
'Kwok-Ming Wong'
'Nianyong Zhu'
'Chi-Ming Che'

_publ_section_title
;
Primary and Secondary Phosphine Complexes of Iron Porphyrins and Ruthenium
Phthalocyanine: Synthesis, Structure, and P-H Bond Functionalization
;
_journal_name_full 'Inorganic Chemistry'
_journal_page_first 9166
_journal_page_last 9181
_journal_paper_doi 10.1021/ic800484k
_journal_volume 47
_journal_year 2008
_chemical_formula_moiety 'C70 H44 Cl12 Fe N4 P2'
_chemical_formula_sum 'C70 H44 Cl12 Fe N4 P2'
_chemical_formula_weight 1484.28
_chemical_name_systematic
;
 ?
;
_space_group_IT_number 2
_symmetry_cell_setting triclinic
_symmetry_space_group_name_Hall '-P 1'
_symmetry_space_group_name_H-M 'P -1'
_atom_sites_solution_hydrogens geom
_atom_sites_solution_primary direct
_atom_sites_solution_secondary difmap
_audit_creation_method SHELXL-97
_cell_angle_alpha 91.57(3)
_cell_angle_beta 107.00(3)
_cell_angle_gamma 117.49(3)
_cell_formula_units_Z 1
_cell_length_a 12.279(4)
_cell_length_b 12.517(4)
_cell_length_c 12.727(4)
_cell_measurement_reflns_used 0
_cell_measurement_temperature 301(2)
_cell_measurement_theta_max 0
_cell_measurement_theta_min 0
_cell_volume 1628.7(11)
_computing_molecular_graphics 'Ortep-3 for Windows (Farrugia, 1997)'
_computing_publication_material 'WinGX publication routines (Farrugia, 1999)'
_computing_structure_refinement 'SHELXL-97 (Sheldrick, 1997)'
_computing_structure_solution SIR-97
_diffrn_ambient_temperature 301(2)
_diffrn_measured_fraction_theta_full 0.959
_diffrn_measured_fraction_theta_max 0.959
_diffrn_radiation_monochromator graphite
_diffrn_radiation_source 'fine-focus sealed tube'
_diffrn_radiation_type MoK\a
_diffrn_radiation_wavelength 0.71073
_diffrn_reflns_av_R_equivalents 0.0991
_diffrn_reflns_av_sigmaI/netI 0.1206
_diffrn_reflns_limit_h_max 15
_diffrn_reflns_limit_h_min -15
_diffrn_reflns_limit_k_max 16
_diffrn_reflns_limit_k_min -16
_diffrn_reflns_limit_l_max 16
_diffrn_reflns_limit_l_min -15
_diffrn_reflns_number 14231
_diffrn_reflns_theta_full 27.57
_diffrn_reflns_theta_max 27.57
_diffrn_reflns_theta_min 1.87
_exptl_absorpt_coefficient_mu 0.820
_exptl_absorpt_correction_type none
_exptl_crystal_colour 'dark brown'
_exptl_crystal_density_diffrn 1.513
_exptl_crystal_density_method 'not measured'
_exptl_crystal_description prism
_exptl_crystal_F_000 752
_exptl_crystal_size_max 0.5
_exptl_crystal_size_mid 0.3
_exptl_crystal_size_min 0.25
_refine_diff_density_max 1.053
_refine_diff_density_min -0.912
_refine_diff_density_rms 0.113
_refine_ls_extinction_method none
_refine_ls_goodness_of_fit_ref 1.077
_refine_ls_hydrogen_treatment ride-on
_refine_ls_matrix_type full
_refine_ls_number_parameters 403
_refine_ls_number_reflns 7232
_refine_ls_number_restraints 0
_refine_ls_restrained_S_all 1.077
_refine_ls_R_factor_all 0.1692
_refine_ls_R_factor_gt 0.0933
_refine_ls_shift/su_max 0.000
_refine_ls_shift/su_mean 0.000
_refine_ls_structure_factor_coef Fsqd
_refine_ls_weighting_details 'calc w=1/[\s^2^(Fo^2^)+(0.0788P)^2^+6.8431P] where P=(Fo^2^+2Fc^2^)/3'
_refine_ls_weighting_scheme calc
_refine_ls_wR_factor_gt 0.2063
_refine_ls_wR_factor_ref 0.2485
_reflns_number_gt 4129
_reflns_number_total 7232
_reflns_threshold_expression >2sigma(I)
_cod_data_source_file ic800484k_si_001_2.cif
_cod_data_source_block complex_2b
_cod_original_cell_volume 1628.7(9)
_cod_database_code 4305491

loop_
_symmetry_equiv_pos_as_xyz
'x, y, z'
'-x, -y, -z'

loop_
_atom_site_label
_atom_site_type_symbol
_atom_site_fract_x
_atom_site_fract_y
_atom_site_fract_z
_atom_site_U_iso_or_equiv
_atom_site_adp_type
_atom_site_occupancy
_atom_site_symmetry_multiplicity
_atom_site_calc_flag
_atom_site_refinement_flags
_atom_site_disorder_assembly
_atom_site_disorder_group
Fe1 Fe 0.5000 0.5000 0.5000 0.0238(3) Uani 1 2 d S . .
P1 P 0.70449(15) 0.55356(15) 0.62480(15) 0.0312(4) Uani 1 1 d . . .
Cl1 Cl 0.7318(2) 0.2209(2) 0.4074(2) 0.0698(7) Uani 1 1 d . . .
Cl2 Cl 0.23552(18) 0.1016(2) 0.1623(2) 0.0582(6) Uani 1 1 d . . .
Cl3 Cl 0.4629(2) 0.2782(2) 0.8709(2) 0.0598(6) Uani 1 1 d . . .
Cl4 Cl 0.02532(18) 0.1635(2) 0.52016(19) 0.0587(6) Uani 1 1 d . . .
Cl5 Cl 0.7931(3) 0.2690(4) 0.1398(3) 0.1150(12) Uani 1 1 d . . .
Cl6 Cl 0.8264(4) 0.3714(4) -0.0532(3) 0.1182(12) Uani 1 1 d . . .
N1 N 0.5737(4) 0.4845(4) 0.3832(4) 0.0264(11) Uani 1 1 d . . .
N2 N 0.4278(5) 0.3202(5) 0.4979(4) 0.0278(11) Uani 1 1 d . . .
C1 C 0.5593(6) 0.3789(6) 0.3292(5) 0.0290(13) Uani 1 1 d . . .
C2 C 0.4947(6) 0.2620(5) 0.3516(6) 0.0290(13) Uani 1 1 d . . .
C3 C 0.4356(6) 0.2361(5) 0.4325(5) 0.0287(13) Uani 1 1 d . . .
C4 C 0.3716(7) 0.1160(6) 0.4590(6) 0.0368(15) Uani 1 1 d . . .
H4 H 0.3654 0.0446 0.4274 0.044 Uiso 1 1 calc R . .
C5 C 0.3229(7) 0.1267(6) 0.5376(6) 0.0371(16) Uani 1 1 d . . .
H5 H 0.2759 0.0637 0.5703 0.045 Uiso 1 1 calc R . .
C6 C 0.3564(6) 0.2530(6) 0.5623(5) 0.0286(13) Uani 1 1 d . . .
C7 C 0.3207(6) 0.3005(6) 0.6382(6) 0.0296(14) Uani 1 1 d . . .
C8 C 0.3534(6) 0.4226(6) 0.6628(6) 0.0298(14) Uani 1 1 d . . .
C9 C 0.3221(7) 0.4705(6) 0.7464(6) 0.0378(16) Uani 1 1 d . . .
H9 H 0.2728 0.4253 0.7886 0.045 Uiso 1 1 calc R . .
C10 C 0.3771(7) 0.5930(6) 0.7528(6) 0.0367(16) Uani 1 1 d . . .
H10 H 0.3744 0.6484 0.8008 0.044 Uiso 1 1 calc R . .
C11 C 0.4845(6) 0.1577(5) 0.2804(6) 0.0291(13) Uani 1 1 d . . .
C12 C 0.5874(7) 0.1325(7) 0.2956(6) 0.0393(16) Uani 1 1 d . . .
C13 C 0.5788(9) 0.0405(8) 0.2285(8) 0.057(2) Uani 1 1 d . . .
H13 H 0.6493 0.0263 0.2427 0.069 Uiso 1 1 calc R . .
C14 C 0.4656(9) -0.0316(8) 0.1395(8) 0.057(2) Uani 1 1 d . . .
H14 H 0.4605 -0.0929 0.0921 0.068 Uiso 1 1 calc R . .
C15 C 0.3591(8) -0.0130(7) 0.1206(7) 0.0469(18) Uani 1 1 d . . .
H15 H 0.2811 -0.0625 0.0621 0.056 Uiso 1 1 calc R . .
C16 C 0.3719(7) 0.0812(6) 0.1909(6) 0.0387(16) Uani 1 1 d . . .
C17 C 0.2399(7) 0.2111(6) 0.6977(6) 0.0357(16) Uani 1 1 d . . .
C18 C 0.2941(7) 0.1923(6) 0.8024(7) 0.0410(17) Uani 1 1 d . . .
C19 C 0.2208(9) 0.1081(7) 0.8563(8) 0.056(2) Uani 1 1 d . . .
H19 H 0.2608 0.0964 0.9258 0.068 Uiso 1 1 calc R . .
C20 C 0.0873(9) 0.0423(8) 0.8045(9) 0.063(3) Uani 1 1 d . . .
H20 H 0.0365 -0.0147 0.8396 0.075 Uiso 1 1 calc R . .
C21 C 0.0283(8) 0.0591(7) 0.7029(8) 0.056(2) Uani 1 1 d . . .
H21 H -0.0621 0.0147 0.6692 0.067 Uiso 1 1 calc R . .
C22 C 0.1040(7) 0.1430(6) 0.6500(7) 0.0411(17) Uani 1 1 d . . .
C23 C 0.7613(6) 0.6177(6) 0.7720(6) 0.0357(15) Uani 1 1 d . . .
C24 C 0.6792(7) 0.5709(7) 0.8354(6) 0.0429(17) Uani 1 1 d . . .
H24 H 0.5923 0.5110 0.8000 0.051 Uiso 1 1 calc R . .
C25 C 0.7253(9) 0.6123(9) 0.9494(7) 0.061(2) Uani 1 1 d . . .
H25 H 0.6696 0.5800 0.9902 0.074 Uiso 1 1 calc R . .
C26 C 0.8541(10) 0.7015(10) 1.0032(8) 0.069(3) Uani 1 1 d . . .
H26 H 0.8853 0.7285 1.0802 0.083 Uiso 1 1 calc R . .
C27 C 0.9348(9) 0.7496(9) 0.9433(8) 0.066(3) Uani 1 1 d . . .
H27 H 1.0214 0.8095 0.9800 0.079 Uiso 1 1 calc R . .
C28 C 0.8903(7) 0.7107(8) 0.8280(8) 0.055(2) Uani 1 1 d . . .
H28 H 0.9462 0.7464 0.7880 0.066 Uiso 1 1 calc R . .
C29 C 0.7710(7) 0.4493(7) 0.6353(6) 0.0416(17) Uani 1 1 d . . .
C30 C 0.8923(8) 0.4857(10) 0.6218(7) 0.065(3) Uani 1 1 d . . .
H30 H 0.9352 0.5590 0.5987 0.078 Uiso 1 1 calc R . .
C31 C 0.9467(10) 0.4076(14) 0.6443(9) 0.093(4) Uani 1 1 d . . .
H31 H 1.0268 0.4302 0.6359 0.111 Uiso 1 1 calc R . .
C32 C 0.8846(16) 0.2997(16) 0.6780(10) 0.107(5) Uani 1 1 d . . .
H32 H 0.9231 0.2503 0.6933 0.129 Uiso 1 1 calc R . .
C33 C 0.7671(13) 0.2643(10) 0.6891(8) 0.081(3) Uani 1 1 d . . .
H33 H 0.7245 0.1901 0.7110 0.098 Uiso 1 1 calc R . .
C34 C 0.7099(9) 0.3384(8) 0.6680(7) 0.054(2) Uani 1 1 d . . .
H34 H 0.6291 0.3131 0.6759 0.065 Uiso 1 1 calc R . .
C35 C 0.8682(15) 0.3976(13) 0.0845(12) 0.113(4) Uani 1 1 d . . .
H35A H 0.8469 0.4586 0.1061 0.136 Uiso 1 1 calc R . .
H35B H 0.9622 0.4321 0.1173 0.136 Uiso 1 1 calc R . .

loop_
_atom_site_aniso_label
_atom_site_aniso_U_11
_atom_site_aniso_U_22
_atom_site_aniso_U_33
_atom_site_aniso_U_23
_atom_site_aniso_U_13
_atom_site_aniso_U_12
Fe1 0.0190(6) 0.0248(6) 0.0321(7) 0.0083(5) 0.0144(5) 0.0109(5)
P1 0.0226(8) 0.0338(9) 0.0389(10) 0.0093(8) 0.0127(7) 0.0137(7)
Cl1 0.0513(12) 0.0987(18) 0.0597(14) -0.0122(13) -0.0005(10) 0.0499(13)
Cl2 0.0355(9) 0.0675(13) 0.0664(14) -0.0008(11) 0.0108(9) 0.0259(10)
Cl3 0.0460(11) 0.0649(13) 0.0643(14) 0.0270(11) 0.0147(10) 0.0257(10)
Cl4 0.0331(9) 0.0648(13) 0.0639(14) 0.0119(11) 0.0138(9) 0.0147(9)
Cl5 0.102(2) 0.128(3) 0.134(3) 0.033(2) 0.071(2) 0.053(2)
Cl6 0.105(3) 0.114(3) 0.106(3) 0.017(2) 0.021(2) 0.039(2)
N1 0.022(2) 0.023(2) 0.035(3) 0.007(2) 0.015(2) 0.008(2)
N2 0.022(2) 0.031(3) 0.035(3) 0.014(2) 0.016(2) 0.014(2)
C1 0.032(3) 0.032(3) 0.031(4) 0.009(3) 0.017(3) 0.018(3)
C2 0.030(3) 0.025(3) 0.038(4) 0.008(3) 0.018(3) 0.014(3)
C3 0.029(3) 0.027(3) 0.033(4) 0.006(3) 0.017(3) 0.012(3)
C4 0.047(4) 0.029(3) 0.042(4) 0.007(3) 0.024(3) 0.019(3)
C5 0.041(4) 0.026(3) 0.049(4) 0.013(3) 0.027(3) 0.012(3)
C6 0.029(3) 0.032(3) 0.032(4) 0.010(3) 0.018(3) 0.015(3)
C7 0.024(3) 0.028(3) 0.038(4) 0.014(3) 0.015(3) 0.010(3)
C8 0.021(3) 0.033(3) 0.036(4) 0.008(3) 0.012(3) 0.013(3)
C9 0.039(4) 0.038(4) 0.044(4) 0.013(3) 0.027(3) 0.018(3)
C10 0.043(4) 0.033(4) 0.046(4) 0.009(3) 0.030(3) 0.019(3)
C11 0.029(3) 0.027(3) 0.036(4) 0.010(3) 0.020(3) 0.011(3)
C12 0.049(4) 0.044(4) 0.035(4) 0.008(3) 0.017(3) 0.030(4)
C13 0.069(6) 0.068(6) 0.066(6) 0.019(5) 0.031(5) 0.053(5)
C14 0.075(6) 0.049(5) 0.057(6) 0.000(4) 0.024(5) 0.039(5)
C15 0.059(5) 0.034(4) 0.046(5) 0.001(3) 0.017(4) 0.023(4)
C16 0.042(4) 0.036(4) 0.048(4) 0.015(3) 0.027(4) 0.020(3)
C17 0.040(4) 0.029(3) 0.052(5) 0.013(3) 0.033(3) 0.018(3)
C18 0.041(4) 0.038(4) 0.051(5) 0.017(3) 0.027(4) 0.018(3)
C19 0.077(6) 0.054(5) 0.062(6) 0.035(4) 0.046(5) 0.036(5)
C20 0.070(6) 0.045(5) 0.087(7) 0.032(5) 0.060(6) 0.018(4)
C21 0.046(4) 0.043(4) 0.077(7) 0.013(4) 0.040(5) 0.009(4)
C22 0.037(4) 0.034(4) 0.055(5) 0.006(3) 0.027(4) 0.013(3)
C23 0.031(3) 0.032(3) 0.041(4) 0.004(3) 0.005(3) 0.018(3)
C24 0.041(4) 0.049(4) 0.039(4) 0.005(3) 0.014(3) 0.022(3)
C25 0.067(6) 0.082(7) 0.044(5) 0.012(5) 0.019(5) 0.045(5)
C26 0.073(6) 0.088(7) 0.045(5) -0.004(5) 0.001(5) 0.050(6)
C27 0.041(5) 0.062(6) 0.065(6) -0.016(5) -0.008(4) 0.020(4)
C28 0.031(4) 0.061(5) 0.061(6) 0.002(4) 0.005(4) 0.020(4)
C29 0.034(4) 0.060(5) 0.034(4) -0.001(3) 0.005(3) 0.030(4)
C30 0.046(5) 0.101(7) 0.051(5) -0.013(5) 0.007(4) 0.047(5)
C31 0.059(6) 0.161(12) 0.067(7) -0.035(8) -0.009(5) 0.082(8)
C32 0.140(12) 0.166(14) 0.062(7) -0.007(8) -0.004(8) 0.137(12)
C33 0.134(10) 0.087(7) 0.058(6) 0.016(6) 0.023(6) 0.087(8)
C34 0.068(5) 0.057(5) 0.046(5) 0.009(4) 0.014(4) 0.040(5)
C35 0.139(12) 0.111(11) 0.102(11) 0.027(9) 0.038(9) 0.074(10)

loop_
_atom_type_symbol
_atom_type_description
_atom_type_scat_dispersion_real
_atom_type_scat_dispersion_imag
_atom_type_scat_source
Fe Fe 0.3463 0.8444 'International Tables Vol C Tables 4.2.6.8 and 6.1.1.4'
P P 0.1023 0.0942 'International Tables Vol C Tables 4.2.6.8 and 6.1.1.4'
Cl Cl 0.1484 0.1585 'International Tables Vol C Tables 4.2.6.8 and 6.1.1.4'
N N 0.0061 0.0033 'International Tables Vol C Tables 4.2.6.8 and 6.1.1.4'
C C 0.0033 0.0016 'International Tables Vol C Tables 4.2.6.8 and 6.1.1.4'
H H 0.0000 0.0000 'International Tables Vol C Tables 4.2.6.8 and 6.1.1.4'

loop_
_geom_angle_atom_site_label_1
_geom_angle_atom_site_label_2
_geom_angle_atom_site_label_3
_geom_angle
_geom_angle_site_symmetry_1
_geom_angle_site_symmetry_3
_geom_angle_publ_flag
N2 Fe1 N2 180.0 2_666 . ?
N2 Fe1 N1 89.0(2) 2_666 2_666 ?
N2 Fe1 N1 91.0(2) . 2_666 ?
N2 Fe1 N1 91.0(2) 2_666 . ?
N2 Fe1 N1 89.0(2) . . ?
N1 Fe1 N1 180.000(1) 2_666 . ?
N2 Fe1 P1 94.53(15) 2_666 2_666 ?
N2 Fe1 P1 85.47(15) . 2_666 ?
N1 Fe1 P1 84.63(15) 2_666 2_666 ?
N1 Fe1 P1 95.37(15) . 2_666 ?
N2 Fe1 P1 85.47(15) 2_666 . ?
N2 Fe1 P1 94.53(15) . . ?
N1 Fe1 P1 95.37(15) 2_666 . ?
N1 Fe1 P1 84.63(15) . . ?
P1 Fe1 P1 180.0 2_666 . ?
C23 P1 C29 99.1(3) . . ?
C23 P1 Fe1 124.2(2) . . ?
C29 P1 Fe1 121.9(2) . . ?
C8 N1 C1 105.3(5) 2_666 . ?
C8 N1 Fe1 126.7(4) 2_666 . ?
C1 N1 Fe1 128.0(4) . . ?
C3 N2 C6 105.2(5) . . ?
C3 N2 Fe1 128.4(4) . . ?
C6 N2 Fe1 126.5(4) . . ?
N1 C1 C2 125.3(5) . . ?
N1 C1 C10 110.4(5) . 2_666 ?
C2 C1 C10 124.3(6) . 2_666 ?
C3 C2 C1 123.9(6) . . ?
C3 C2 C11 118.6(5) . . ?
C1 C2 C11 117.4(5) . . ?
N2 C3 C2 125.3(5) . . ?
N2 C3 C4 110.2(5) . . ?
C2 C3 C4 124.5(6) . . ?
C5 C4 C3 107.1(6) . . ?
C5 C4 H4 126.5 . . ?
C3 C4 H4 126.5 . . ?
C4 C5 C6 107.6(6) . . ?
C4 C5 H5 126.2 . . ?
C6 C5 H5 126.2 . . ?
N2 C6 C7 125.0(5) . . ?
N2 C6 C5 109.9(5) . . ?
C7 C6 C5 125.0(6) . . ?
C8 C7 C6 125.3(6) . . ?
C8 C7 C17 118.1(6) . . ?
C6 C7 C17 116.7(5) . . ?
N1 C8 C7 125.6(6) 2_666 . ?
N1 C8 C9 110.3(5) 2_666 . ?
C7 C8 C9 124.1(6) . . ?
C10 C9 C8 107.5(6) . . ?
C10 C9 H9 126.2 . . ?
C8 C9 H9 126.2 . . ?
C9 C10 C1 106.5(6) . 2_666 ?
C9 C10 H10 126.7 . . ?
C1 C10 H10 126.7 2_666 . ?
C16 C11 C12 114.8(6) . . ?
C16 C11 C2 121.7(6) . . ?
C12 C11 C2 123.5(6) . . ?
C13 C12 C11 123.2(7) . . ?
C13 C12 Cl1 118.4(6) . . ?
C11 C12 Cl1 118.4(5) . . ?
C12 C13 C14 119.8(7) . . ?
C12 C13 H13 120.1 . . ?
C14 C13 H13 120.1 . . ?
C13 C14 C15 120.0(7) . . ?
C13 C14 H14 120.0 . . ?
C15 C14 H14 120.0 . . ?
C16 C15 C14 118.2(8) . . ?
C16 C15 H15 120.9 . . ?
C14 C15 H15 120.9 . . ?
C15 C16 C11 124.0(7) . . ?
C15 C16 Cl2 116.2(6) . . ?
C11 C16 Cl2 119.8(5) . . ?
C18 C17 C22 115.9(6) . . ?
C18 C17 C7 122.9(6) . . ?
C22 C17 C7 121.2(7) . . ?
C19 C18 C17 123.2(7) . . ?
C19 C18 Cl3 117.8(6) . . ?
C17 C18 Cl3 119.0(5) . . ?
C20 C19 C18 118.4(8) . . ?
C20 C19 H19 120.8 . . ?
C18 C19 H19 120.8 . . ?
C21 C20 C19 121.0(7) . . ?
C21 C20 H20 119.5 . . ?
C19 C20 H20 119.5 . . ?
C20 C21 C22 119.5(8) . . ?
C20 C21 H21 120.2 . . ?
C22 C21 H21 120.2 . . ?
C21 C22 C17 122.0(8) . . ?
C21 C22 Cl4 118.4(6) . . ?
C17 C22 Cl4 119.6(5) . . ?
C28 C23 C24 117.7(7) . . ?
C28 C23 P1 121.4(6) . . ?
C24 C23 P1 120.8(5) . . ?
C25 C24 C23 121.0(8) . . ?
C25 C24 H24 119.5 . . ?
C23 C24 H24 119.5 . . ?
C24 C25 C26 120.2(9) . . ?
C24 C25 H25 119.9 . . ?
C26 C25 H25 119.9 . . ?
C27 C26 C25 119.9(9) . . ?
C27 C26 H26 120.1 . . ?
C25 C26 H26 120.1 . . ?
C26 C27 C28 121.1(8) . . ?
C26 C27 H27 119.5 . . ?
C28 C27 H27 119.5 . . ?
C27 C28 C23 120.1(8) . . ?
C27 C28 H28 119.9 . . ?
C23 C28 H28 119.9 . . ?
C34 C29 C30 118.9(7) . . ?
C34 C29 P1 120.4(6) . . ?
C30 C29 P1 120.4(7) . . ?
C29 C30 C31 118.0(11) . . ?
C29 C30 H30 121.0 . . ?
C31 C30 H30 121.0 . . ?
C32 C31 C30 121.6(10) . . ?
C32 C31 H31 119.2 . . ?
C30 C31 H31 119.2 . . ?
C33 C32 C31 120.1(10) . . ?
C33 C32 H32 119.9 . . ?
C31 C32 H32 119.9 . . ?
C32 C33 C34 120.3(12) . . ?
C32 C33 H33 119.9 . . ?
C34 C33 H33 119.9 . . ?
C29 C34 C33 121.1(9) . . ?
C29 C34 H34 119.4 . . ?
C33 C34 H34 119.4 . . ?
Cl6 C35 Cl5 114.6(9) . . ?
Cl6 C35 H35A 108.6 . . ?
Cl5 C35 H35A 108.6 . . ?
Cl6 C35 H35B 108.6 . . ?
Cl5 C35 H35B 108.6 . . ?
H35A C35 H35B 107.6 . . ?

loop_
_geom_bond_atom_site_label_1
_geom_bond_atom_site_label_2
_geom_bond_distance
_geom_bond_site_symmetry_2
_geom_bond_publ_flag
Fe1 N2 1.998(5) 2_666 ?
Fe1 N2 1.998(5) . ?
Fe1 N1 2.000(5) 2_666 ?
Fe1 N1 2.000(5) . ?
Fe1 P1 2.309(2) 2_666 ?
Fe1 P1 2.309(2) . ?
P1 C23 1.811(7) . ?
P1 C29 1.822(7) . ?
Cl1 C12 1.737(8) . ?
Cl2 C16 1.745(7) . ?
Cl3 C18 1.746(8) . ?
Cl4 C22 1.746(8) . ?
Cl5 C35 1.736(15) . ?
Cl6 C35 1.651(14) . ?
N1 C8 1.371(8) 2_666 ?
N1 C1 1.384(8) . ?
N2 C3 1.378(8) . ?
N2 C6 1.388(8) . ?
C1 C2 1.391(8) . ?
C1 C10 1.437(9) 2_666 ?
C2 C3 1.390(8) . ?
C2 C11 1.503(8) . ?
C3 C4 1.443(9) . ?
C4 C5 1.338(9) . ?
C4 H4 0.9300 . ?
C5 C6 1.437(9) . ?
C5 H5 0.9300 . ?
C6 C7 1.392(9) . ?
C7 C8 1.389(9) . ?
C7 C17 1.507(9) . ?
C8 N1 1.371(8) 2_666 ?
C8 C9 1.434(9) . ?
C9 C10 1.349(9) . ?
C9 H9 0.9300 . ?
C10 C1 1.437(9) 2_666 ?
C10 H10 0.9300 . ?
C11 C16 1.387(10) . ?
C11 C12 1.401(9) . ?
C12 C13 1.359(10) . ?
C13 C14 1.377(12) . ?
C13 H13 0.9300 . ?
C14 C15 1.387(11) . ?
C14 H14 0.9300 . ?
C15 C16 1.379(10) . ?
C15 H15 0.9300 . ?
C17 C18 1.385(10) . ?
C17 C22 1.394(10) . ?
C18 C19 1.384(10) . ?
C19 C20 1.375(13) . ?
C19 H19 0.9300 . ?
C20 C21 1.360(13) . ?
C20 H20 0.9300 . ?
C21 C22 1.387(10) . ?
C21 H21 0.9300 . ?
C23 C28 1.401(10) . ?
C23 C24 1.402(10) . ?
C24 C25 1.379(11) . ?
C24 H24 0.9300 . ?
C25 C26 1.382(13) . ?
C25 H25 0.9300 . ?
C26 C27 1.357(14) . ?
C26 H26 0.9300 . ?
C27 C28 1.392(13) . ?
C27 H27 0.9300 . ?
C28 H28 0.9300 . ?
C29 C34 1.383(12) . ?
C29 C30 1.408(10) . ?
C30 C31 1.411(14) . ?
C30 H30 0.9300 . ?
C31 C32 1.364(19) . ?
C31 H31 0.9300 . ?
C32 C33 1.353(18) . ?
C32 H32 0.9300 . ?
C33 C34 1.390(11) . ?
C33 H33 0.9300 . ?
C34 H34 0.9300 . ?
C35 H35A 0.9700 . ?
C35 H35B 0.9700 . ?
